data_7110925
loop_
_publ_author_name
'Gauvin, R\'egis M.'
'Kress, Jacky'
'Kyritsakas, Nathalie'
'Fischer, Jean'

_publ_section_title
;
 The arched four-rung ladder structure of the unsolvated dilithium salt of
 N,N&#x2032;-bis(trimethylsilyl)-2-aminobenzylamine, and its structural
 deformation on THF complexation
;
_journal_issue 11
_journal_name_full 'Chemical Communications'
_journal_page_first 965
_journal_paper_doi 10.1039/b002004o
_journal_year 2000
_chemical_formula_moiety 'C34 H64 Li4 N4 O2 Si4'
_chemical_formula_sum 'C34 H64 Li4 N4 O2 Si4'
_chemical_formula_weight 701.02
_chemical_name_systematic ' ?'
_space_group_IT_number 14
_symmetry_cell_setting monoclinic
_symmetry_space_group_name_Hall '-P 2ybc'
_symmetry_space_group_name_H-M 'P 1 21/c 1'
_cell_angle_alpha 90
_cell_angle_beta 99.750(2)
_cell_angle_gamma 90
_cell_formula_units_Z 4
_cell_length_a 19.9167(9)
_cell_length_b 9.8818(2)
_cell_length_c 22.1151(9)
_cell_measurement_reflns_used 29787
_cell_measurement_temperature 173
_cell_measurement_theta_max 27.5
_cell_measurement_theta_min 1.4
_cell_volume 4289.7(3)
_computing_publication_material CIFGEN_IN_OpenMoleN_(_1997)
_computing_structure_refinement LSFM_OpenMoleN_(_1997)
_computing_structure_solution Direct_methods_(SIR,_Burla_et_al.,_1989)
_diffrn_ambient_temperature 173
_diffrn_measurement_details
;
  29787 reflections were collected using program Collect
 ("Collect" Data collection software, Nonius B.V., 1998)
 The conditions were as follow : crystal to detector distance =  35. mm.
 Scan angle =  2.1 deg 1 scans of  100 sec per frame.
 Data collection was divided into  2 sets
 with the following starting angles and number of frames :

 Set 1 Theta =    8.09 Omega =  180.00 Kappa =    0.00   87 frames
 Set 2 Theta =   -8.08 Kappa =  173.50 Phi   =    0.00   32 frames
 Friedel pairs were not averaged. Internal R = 0.04
;
_diffrn_measurement_device_type KappaCCD
_diffrn_measurement_method '\p scans'
_diffrn_radiation_monochromator graphite
_diffrn_radiation_type Mo-K\a
_diffrn_radiation_wavelength 0.71073
_diffrn_reflns_av_R_equivalents 0.045
_diffrn_reflns_av_sigmaI/netI 0.333
_diffrn_reflns_limit_h_max 25
_diffrn_reflns_limit_h_min 0
_diffrn_reflns_limit_k_max 12
_diffrn_reflns_limit_k_min -12
_diffrn_reflns_limit_l_max 28
_diffrn_reflns_limit_l_min -28
_diffrn_reflns_number 29787
_diffrn_reflns_theta_max 27.53
_diffrn_reflns_theta_min 2.5
_diffrn_source xray_tube
_diffrn_standards_decay_% 0
_exptl_absorpt_coefficient_mu 0.170
_exptl_absorpt_correction_type none
_exptl_crystal_colour colorless
_exptl_crystal_density_diffrn 1.09
_exptl_crystal_density_method none
_exptl_crystal_description prism
_exptl_crystal_F_000 1520
_exptl_crystal_size_max 0.20
_exptl_crystal_size_mid 0.20
_exptl_crystal_size_min 0.14
_refine_diff_density_max 0.483
_refine_diff_density_min -0.173
_refine_ls_extinction_method none
_refine_ls_goodness_of_fit_all 1.580
_refine_ls_goodness_of_fit_ref 1.079
_refine_ls_hydrogen_treatment noref
_refine_ls_matrix_type full
_refine_ls_number_constraints 0
_refine_ls_number_parameters 442
_refine_ls_number_reflns 4972
_refine_ls_number_restraints 0
_refine_ls_R_factor_all 0.102
_refine_ls_R_factor_gt 0.043
_refine_ls_shift/esd_mean 0.001
_refine_ls_shift/su_max 0.004
_refine_ls_structure_factor_coef F
_refine_ls_weighting_details 'w = 4Fo^2^/(\s^2^(Fo^2^) + 0.0064 Fo^4^)'
_refine_ls_weighting_scheme calc
_refine_ls_wR_factor_all 0.097
_refine_ls_wR_factor_ref 0.064
_reflns_number_gt 4972
_reflns_number_total 10292
_reflns_threshold_expression 3.0\s(I)
_cod_data_source_file b002004osup1.cif
_cod_data_source_block st416
_cod_depositor_comments
;
The following automatic conversions were performed:

'_refine_ls_weighting_scheme' value '4Fo^2^/(\s^2^(Fo^2^) + 0.0064
Fo^4^)' was changed to 'calc'. New tag '_refine_ls_weighting_details'
was created. The value of the new tag was set to 'w =
4Fo^2^/(\s^2^(Fo^2^) + 0.0064 Fo^4^)'.

Automatic conversion script
Id: cif_fix_values 3143 2015-03-26 13:38:13Z robertas 
;
_cod_original_cell_volume 4289.7(5)
_cod_database_code 7110925

loop_
_symmetry_equiv_pos_as_xyz
x,y,z
-x,1/2+y,1/2-z
-x,-y,-z
+x,1/2-y,1/2+z

loop_
_atom_site_aniso_label
_atom_site_aniso_U_11
_atom_site_aniso_U_22
_atom_site_aniso_U_33
_atom_site_aniso_U_12
_atom_site_aniso_U_13
_atom_site_aniso_U_23
_atom_site_aniso_type_symbol
LI1 0.034(3) 0.024(2) 0.033(3) 0.001(2) 0.006(2) -0.001(2) Li
LI2 0.026(3) 0.028(2) 0.025(2) 0.003(2) 0.003(2) 0.003(2) Li
LI3 0.034(3) 0.025(2) 0.039(3) -0.004(2) 0.008(2) -0.000(2) Li
LI4 0.031(3) 0.019(2) 0.028(2) 0.001(2) 0.004(2) -0.004(2) Li
N1 0.020(1) 0.018(1) 0.025(1) 0.0022(9) 0.001(1) -0.0043(9) N
SI1 0.0237(4) 0.0253(4) 0.0307(4) 0.0025(3) -0.0033(4) -0.0088(3) Si
C1 0.031(2) 0.041(2) 0.047(2) 0.006(1) -0.004(2) -0.010(2) C
C2 0.049(2) 0.035(2) 0.041(2) 0.009(1) -0.006(2) -0.014(1) C
C3 0.033(2) 0.039(2) 0.054(2) -0.006(1) -0.004(2) -0.010(2) C
C4 0.021(1) 0.021(1) 0.030(1) 0.000(1) 0.005(1) 0.001(1) C
C5 0.020(1) 0.022(1) 0.024(1) 0.004(1) 0.003(1) -0.000(1) C
C6 0.019(1) 0.021(1) 0.028(1) 0.004(1) 0.006(1) 0.000(1) C
C7 0.029(2) 0.030(1) 0.034(2) -0.007(1) -0.003(1) 0.001(1) C
C8 0.040(2) 0.044(2) 0.028(2) -0.007(2) -0.009(2) 0.003(1) C
C9 0.038(2) 0.044(2) 0.027(2) 0.000(1) 0.000(1) 0.013(1) C
C10 0.023(2) 0.029(1) 0.034(2) -0.001(1) 0.004(1) 0.007(1) C
N2 0.021(1) 0.021(1) 0.028(1) 0.0029(9) 0.005(1) 0.005(1) N
SI2 0.0247(4) 0.0271(4) 0.0344(4) 0.0041(3) 0.0083(4) 0.0051(4) Si
C11 0.038(2) 0.041(2) 0.050(2) 0.003(1) 0.019(2) 0.009(2) C
C12 0.042(2) 0.046(2) 0.045(2) 0.006(2) 0.016(2) -0.005(2) C
C13 0.032(2) 0.048(2) 0.058(2) 0.006(2) 0.016(2) 0.003(2) C
O1 0.030(1) 0.030(1) 0.039(1) -0.0051(9) 0.003(1) 0.0000(9) O
C14 0.047(2) 0.041(2) 0.034(2) 0.003(2) -0.002(2) 0.011(1) C
C15 0.046(2) 0.044(2) 0.036(2) 0.016(2) -0.007(2) 0.003(2) C
C16 0.043(2) 0.049(2) 0.028(2) 0.003(2) 0.004(2) -0.002(2) C
C17 0.031(2) 0.019(1) 0.030(1) 0.003(1) 0.008(1) -0.002(1) C
N3 0.026(1) 0.023(1) 0.019(1) 0.005(1) 0.002(1) -0.002(1) N
SI3 0.0330(5) 0.0268(4) 0.0228(4) 0.0069(3) -0.0011(4) 0.0022(3) Si
C18 0.023(1) 0.024(1) 0.024(1) 0.003(1) 0.006(1) -0.007(1) C
C19 0.021(1) 0.022(1) 0.023(1) 0.004(1) 0.004(1) -0.004(1) C
C20 0.034(2) 0.038(1) 0.025(2) -0.005(1) 0.007(1) 0.002(1) C
C21 0.039(2) 0.052(2) 0.024(2) -0.007(2) -0.002(2) -0.000(1) C
C22 0.027(2) 0.054(2) 0.034(2) -0.014(1) -0.003(1) -0.012(2) C
C23 0.032(2) 0.032(1) 0.032(2) -0.006(1) 0.011(1) -0.005(1) C
C24 0.030(2) 0.052(2) 0.064(2) -0.009(2) 0.016(2) -0.019(2) C
C25 0.036(2) 0.058(2) 0.048(2) -0.001(2) 0.018(1) -0.013(2) C
C26 0.032(2) 0.047(2) 0.072(2) 0.009(2) 0.009(2) -0.004(2) C
C27 0.040(2) 0.038(2) 0.060(2) -0.005(2) -0.022(2) 0.005(2) C
C28 0.086(6) 0.027(3) 0.043(4) -0.011(3) -0.010(4) 0.006(3) C
N4 0.022(1) 0.023(1) 0.028(1) -0.0020(9) 0.006(1) -0.007(1) N
SI4 0.0245(4) 0.0286(4) 0.0362(4) -0.0009(3) 0.0088(4) -0.0095(4) Si
C29 0.045(2) 0.038(2) 0.053(2) -0.003(2) -0.014(2) -0.002(2) C
C30 0.044(2) 0.029(1) 0.041(2) -0.001(1) 0.002(2) 0.008(1) C
O2 0.044(1) 0.0273(9) 0.038(1) -0.0034(9) 0.014(1) 0.0014(9) O
C31 0.078(2) 0.037(2) 0.041(2) -0.016(2) 0.026(2) -0.008(2) C
C32 0.087(3) 0.042(2) 0.035(2) -0.017(2) 0.011(2) 0.002(2) C
C33 0.056(2) 0.034(2) 0.044(2) -0.010(2) 0.018(2) -0.000(1) C
C34 0.043(2) 0.036(2) 0.048(2) -0.010(1) 0.007(2) -0.004(2) C
C28A 0.031(3) 0.029(3) 0.036(3) 0.003(3) 0.003(3) -0.002(3) C

loop_
_atom_site_label
_atom_site_fract_x
_atom_site_fract_y
_atom_site_fract_z
_atom_site_U_iso_or_equiv
_atom_site_occupancy
_atom_site_thermal_displace_type
_atom_site_calc_flag
_atom_site_calc_attached_atom
_atom_site_type_symbol
LI1 0.3144(3) -0.0519(4) 0.0843(2) 0.030(3) 1.000 Uani ? ? Li
LI2 0.2361(3) -0.1876(4) 0.2036(2) 0.026(2) 1.000 Uani ? ? Li
LI3 0.1648(3) -0.3698(5) 0.1503(2) 0.032(3) 1.000 Uani ? ? Li
LI4 0.3327(3) -0.2339(4) 0.1616(2) 0.025(2) 1.000 Uani ? ? Li
N1 0.2980(1) -0.0419(2) 0.1762(1) 0.021(1) 1.000 Uani ? ? N
SI1 0.36389(4) 0.01622(8) 0.23053(4) 0.0264(4) 1.000 Uani ? ? Si
C1 0.4258(2) -0.1280(3) 0.2497(2) 0.039(2) 1.000 Uani ? ? C
C2 0.3372(2) 0.0761(3) 0.3036(2) 0.041(2) 1.000 Uani ? ? C
C3 0.4131(2) 0.1595(3) 0.2043(2) 0.041(2) 1.000 Uani ? ? C
C4 0.2387(1) 0.0534(3) 0.1632(1) 0.024(1) 1.000 Uani ? ? C
C5 0.1863(1) 0.0128(2) 0.1078(1) 0.022(1) 1.000 Uani ? ? C
C6 0.1392(1) -0.0953(2) 0.1107(1) 0.022(1) 1.000 Uani ? ? C
C7 0.0932(2) -0.1229(3) 0.0568(1) 0.031(2) 1.000 Uani ? ? C
C8 0.0918(2) -0.0514(3) 0.0027(1) 0.037(2) 1.000 Uani ? ? C
C9 0.1373(2) 0.0529(3) 0.0004(1) 0.036(2) 1.000 Uani ? ? C
C10 0.1837(1) 0.0840(3) 0.0529(1) 0.028(1) 1.000 Uani ? ? C
N2 0.1396(1) -0.1735(2) 0.1646(1) 0.023(1) 1.000 Uani ? ? N
SI2 0.07789(4) -0.14818(7) 0.20896(4) 0.0284(4) 1.000 Uani ? ? Si
C11 0.0757(2) -0.2990(3) 0.2600(1) 0.043(2) 1.000 Uani ? ? C
C12 0.0962(2) 0.0030(3) 0.2614(2) 0.045(2) 1.000 Uani ? ? C
C13 -0.0107(2) -0.1233(3) 0.1646(2) 0.044(2) 1.000 Uani ? ? C
O1 0.0949(1) -0.5174(2) 0.13689(9) 0.033(1) 1.000 Uani ? ? O
C14 0.2273(2) -0.5780(3) 0.2785(1) 0.040(2) 1.000 Uani ? ? C
C15 0.3753(2) -0.5021(3) 0.2889(2) 0.042(2) 1.000 Uani ? ? C
C16 0.2717(2) -0.2936(3) 0.3154(1) 0.039(2) 1.000 Uani ? ? C
C17 0.2905(1) -0.4743(2) 0.1428(1) 0.026(1) 1.000 Uani ? ? C
N3 0.2699(1) -0.3786(2) 0.1893(1) 0.022(1) 1.000 Uani ? ? N
SI3 0.28585(4) -0.43796(8) 0.26321(4) 0.0272(4) 1.000 Uani ? ? Si
C18 0.2604(1) -0.4377(2) 0.0771(1) 0.024(1) 1.000 Uani ? ? C
C19 0.2868(1) -0.3285(2) 0.0460(1) 0.022(1) 1.000 Uani ? ? C
C20 0.2545(2) -0.3040(3) -0.0147(1) 0.032(2) 1.000 Uani ? ? C
C21 0.2013(2) -0.3809(3) -0.0443(1) 0.037(2) 1.000 Uani ? ? C
C22 0.1767(2) -0.4877(3) -0.0143(1) 0.037(2) 1.000 Uani ? ? C
C23 0.2065(2) -0.5145(3) 0.0458(1) 0.032(2) 1.000 Uani ? ? C
C24 0.4753(2) -0.1194(3) 0.0798(2) 0.047(2) 1.000 Uani ? ? C
C25 0.4194(2) -0.2867(3) -0.0313(2) 0.047(2) 1.000 Uani ? ? C
C26 0.4658(2) -0.4221(3) 0.0904(2) 0.048(2) 1.000 Uani ? ? C
C27 0.0346(2) -0.4958(3) 0.0913(2) 0.045(2) 1.000 Uani ? ? C
C28 0.0203(4) -0.6387(6) 0.0606(3) 0.046(4) 0.500 Uani ? ? C
N4 0.3420(1) -0.2473(2) 0.0742(1) 0.024(1) 1.000 Uani ? ? N
SI4 0.42042(4) -0.26914(8) 0.05330(4) 0.0294(4) 1.000 Uani ? ? Si
C29 0.0449(2) -0.7336(3) 0.1100(2) 0.045(2) 1.000 Uani ? ? C
C30 0.0978(2) -0.6585(3) 0.1553(1) 0.038(2) 1.000 Uani ? ? C
O2 0.3377(1) 0.0935(2) 0.02991(9) 0.036(1) 1.000 Uani ? ? O
C31 0.3162(2) 0.0831(3) -0.0354(1) 0.049(2) 1.000 Uani ? ? C
C32 0.2985(2) 0.2254(3) -0.0571(2) 0.050(2) 1.000 Uani ? ? C
C33 0.3507(2) 0.3092(3) -0.0154(2) 0.044(2) 1.000 Uani ? ? C
C34 0.3618(2) 0.2307(3) 0.0446(2) 0.042(2) 1.000 Uani ? ? C
C28A -0.0085(3) -0.6267(5) 0.0924(3) 0.032(3) 0.500 Uani ? ? C
H1 0.4630 -0.0992 0.2797 0.0531 1.000 Uiso calc C1 H
H2 0.4035 -0.2018 0.2654 0.0531 1.000 Uiso calc C1 H
H3 0.4422 -0.1556 0.2137 0.0531 1.000 Uiso calc C1 H
H4 0.3760 0.1066 0.3312 0.0562 1.000 Uiso calc C2 H
H5 0.3056 0.1485 0.2947 0.0562 1.000 Uiso calc C2 H
H6 0.3163 0.0037 0.3218 0.0562 1.000 Uiso calc C2 H
H7 0.4484 0.1858 0.2366 0.0562 1.000 Uiso calc C3 H
H8 0.4325 0.1316 0.1699 0.0562 1.000 Uiso calc C3 H
H9 0.3835 0.2340 0.1930 0.0562 1.000 Uiso calc C3 H
H10 0.2554 0.1409 0.1560 0.0312 1.000 Uiso calc C4 H
H11 0.2168 0.0560 0.1982 0.0312 1.000 Uiso calc C4 H
H12 0.0614 -0.1943 0.0574 0.0412 1.000 Uiso calc C7 H
H13 0.0596 -0.0742 -0.0326 0.0509 1.000 Uiso calc C8 H
H14 0.1370 0.1026 -0.0364 0.0480 1.000 Uiso calc C9 H
H15 0.2147 0.1564 0.0514 0.0371 1.000 Uiso calc C10 H
H16 0.0416 -0.2862 0.2848 0.0543 1.000 Uiso calc C11 H
H17 0.0654 -0.3778 0.2355 0.0543 1.000 Uiso calc C11 H
H18 0.1188 -0.3095 0.2855 0.0543 1.000 Uiso calc C11 H
H19 0.0608 0.0129 0.2849 0.0566 1.000 Uiso calc C12 H
H20 0.1384 -0.0101 0.2881 0.0566 1.000 Uiso calc C12 H
H21 0.0987 0.0822 0.2375 0.0566 1.000 Uiso calc C12 H
H22 -0.0416 -0.1101 0.1924 0.0584 1.000 Uiso calc C13 H
H23 -0.0113 -0.0463 0.1388 0.0584 1.000 Uiso calc C13 H
H24 -0.0238 -0.2011 0.1402 0.0584 1.000 Uiso calc C13 H
H25 0.2388 -0.6060 0.3200 0.0542 1.000 Uiso calc C14 H
H26 0.1816 -0.5465 0.2709 0.0542 1.000 Uiso calc C14 H
H27 0.2318 -0.6523 0.2522 0.0542 1.000 Uiso calc C14 H
H28 0.3800 -0.5331 0.3301 0.0569 1.000 Uiso calc C15 H
H29 0.3841 -0.5747 0.2632 0.0569 1.000 Uiso calc C15 H
H30 0.4068 -0.4310 0.2865 0.0569 1.000 Uiso calc C15 H
H31 0.2802 -0.3237 0.3568 0.0523 1.000 Uiso calc C16 H
H32 0.3019 -0.2215 0.3105 0.0523 1.000 Uiso calc C16 H
H33 0.2260 -0.2630 0.3053 0.0523 1.000 Uiso calc C16 H
H34 0.2757 -0.5628 0.1511 0.0338 1.000 Uiso calc C17 H
H35 0.3388 -0.4734 0.1469 0.0338 1.000 Uiso calc C17 H
H36 0.2701 -0.2307 -0.0364 0.0419 1.000 Uiso calc C20 H
H37 0.1814 -0.3605 -0.0854 0.0509 1.000 Uiso calc C21 H
H38 0.1401 -0.5417 -0.0343 0.0509 1.000 Uiso calc C22 H
H39 0.1897 -0.5880 0.0665 0.0407 1.000 Uiso calc C23 H
H40 0.5188 -0.1309 0.0684 0.0621 1.000 Uiso calc C24 H
H41 0.4546 -0.0396 0.0614 0.0621 1.000 Uiso calc C24 H
H42 0.4803 -0.1120 0.1232 0.0621 1.000 Uiso calc C24 H
H43 0.4647 -0.2984 -0.0387 0.0601 1.000 Uiso calc C25 H
H44 0.3928 -0.3632 -0.0463 0.0601 1.000 Uiso calc C25 H
H45 0.4003 -0.2076 -0.0517 0.0601 1.000 Uiso calc C25 H
H46 0.5089 -0.4306 0.0777 0.0652 1.000 Uiso calc C26 H
H47 0.4723 -0.4126 0.1338 0.0652 1.000 Uiso calc C26 H
H48 0.4394 -0.5007 0.0786 0.0652 1.000 Uiso calc C26 H
H49 0.2774 0.0259 -0.0446 0.0654 1.000 Uiso calc C31 H
H50 0.3520 0.0483 -0.0544 0.0654 1.000 Uiso calc C31 H
H51 0.2535 0.2485 -0.0521 0.0708 1.000 Uiso calc C32 H
H52 0.3030 0.2364 -0.0989 0.0708 1.000 Uiso calc C32 H
H53 0.3336 0.3974 -0.0098 0.0568 1.000 Uiso calc C33 H
H54 0.3918 0.3161 -0.0315 0.0568 1.000 Uiso calc C33 H
H55 0.4088 0.2297 0.0620 0.0551 1.000 Uiso calc C34 H
H56 0.3366 0.2709 0.0728 0.0551 1.000 Uiso calc C34 H
H57 0.0878 -0.6670 0.1956 0.0503 1.000 Uiso calc C30 H
H58 0.1419 -0.6942 0.1542 0.0503 1.000 Uiso calc C30 H

loop_
_atom_type_symbol
_atom_type_scat_dispersion_real
_atom_type_scat_dispersion_imag
_atom_type_scat_source
C 0.002 0.002 International_Tables_Vol_IV_Table_2.3.1
H 0.000 0.000 International_Tables_Vol_IV_Table_2.3.1
Li 0.000 0.000 International_Tables_Vol_IV_Table_2.3.1
N 0.004 0.003 International_Tables_Vol_IV_Table_2.3.1
O 0.008 0.006 International_Tables_Vol_IV_Table_2.3.1
Si 0.072 0.071 International_Tables_Vol_IV_Table_2.3.1

loop_
_geom_angle_atom_site_label_1
_geom_angle_atom_site_label_2
_geom_angle_atom_site_label_3
_geom_angle
LI4 LI1 N1 52.8(2)
LI4 LI1 N4 51.1(2)
LI4 LI1 O2 158.2(3)
N1 LI1 N4 103.8(2)
N1 LI1 O2 129.8(3)
N4 LI1 O2 121.9(3)
LI3 LI2 LI4 96.6(2)
LI3 LI2 N1 134.3(3)
LI3 LI2 C4 124.0(3)
LI3 LI2 N2 53.4(2)
LI3 LI2 N3 55.3(2)
LI4 LI2 N1 55.9(2)
LI4 LI2 C4 88.7(2)
LI4 LI2 N2 130.7(3)
LI4 LI2 N3 55.9(2)
N1 LI2 C4 36.1(1)
N1 LI2 N2 114.3(2)
N1 LI2 N3 111.8(2)
C4 LI2 N2 81.8(2)
C4 LI2 N3 141.4(2)
N2 LI2 N3 108.6(3)
LI2 LI3 N2 50.9(2)
LI2 LI3 O1 158.7(3)
LI2 LI3 N3 52.3(2)
N2 LI3 O1 122.2(3)
N2 LI3 N3 103.1(2)
O1 LI3 N3 129.9(3)
LI1 LI4 LI2 95.6(2)
LI1 LI4 N1 54.8(2)
LI1 LI4 C17 124.4(3)
LI1 LI4 N3 133.3(3)
LI1 LI4 N4 53.0(2)
LI2 LI4 N1 55.5(2)
LI2 LI4 C17 88.6(2)
LI2 LI4 N3 55.4(2)
LI2 LI4 N4 128.7(3)
N1 LI4 C17 141.1(3)
N1 LI4 N3 110.8(2)
N1 LI4 N4 107.7(2)
C17 LI4 N3 36.4(1)
C17 LI4 N4 82.0(2)
N3 LI4 N4 113.9(2)
SI1 N1 C4 114.0(2)
N1 SI1 C1 107.3(1)
N1 SI1 C2 114.3(1)
N1 SI1 C3 114.5(1)
C1 SI1 C2 108.3(2)
C1 SI1 C3 106.5(2)
C2 SI1 C3 105.5(2)
N1 C4 C5 113.5(2)
C4 C5 C6 121.7(2)
C4 C5 C10 119.2(3)
C6 C5 C10 119.1(3)
C5 C6 C7 116.5(3)
C5 C6 N2 122.2(3)
C7 C6 N2 121.3(3)
C6 C7 C8 123.4(3)
C7 C8 C9 119.7(3)
C8 C9 C10 118.8(3)
C5 C10 C9 122.5(3)
C6 N2 SI2 119.8(2)
N2 SI2 C11 108.7(1)
N2 SI2 C12 112.5(1)
N2 SI2 C13 114.8(1)
C11 SI2 C12 106.3(2)
C11 SI2 C13 107.5(2)
C12 SI2 C13 106.4(2)
C27 O1 C30 109.0(2)
N3 C17 C18 113.2(2)
C17 N3 SI3 114.1(2)
C14 SI3 C15 106.4(2)
C14 SI3 C16 106.6(2)
C14 SI3 N3 113.8(1)
C15 SI3 C16 107.5(2)
C15 SI3 N3 114.5(1)
C16 SI3 N3 107.6(1)
C17 C18 C19 121.5(3)
C17 C18 C23 119.3(3)
C19 C18 C23 119.1(3)
C18 C19 C20 116.3(3)
C18 C19 N4 122.5(3)
C20 C19 N4 121.2(3)
C19 C20 C21 123.3(3)
C20 C21 C22 120.1(3)
C21 C22 C23 118.5(3)
C18 C23 C22 122.7(3)
O1 C27 C28 103.7(4)
C27 C28 C29 103.9(5)
C19 N4 SI4 118.9(2)
C24 SI4 C25 107.0(2)
C24 SI4 C26 106.6(2)
C24 SI4 N4 109.0(1)
C25 SI4 C26 106.5(2)
C25 SI4 N4 115.1(1)
C26 SI4 N4 112.1(1)
C28 C29 C30 106.6(4)
O1 C30 C29 107.2(3)
C31 O2 C34 108.8(2)
O2 C31 C32 105.4(3)
C31 C32 C33 102.6(3)
C32 C33 C34 103.6(3)
O2 C34 C33 106.6(3)

loop_
_geom_bond_atom_site_label_1
_geom_bond_atom_site_label_2
_geom_bond_distance
LI1 LI4 2.467(7)
LI1 N1 2.116(6)
LI1 N4 2.030(5)
LI1 O2 1.979(5)
LI2 LI3 2.466(7)
LI2 LI4 2.318(7)
LI2 N1 2.051(5)
LI2 C4 2.546(5)
LI2 N2 1.974(6)
LI2 N3 2.046(5)
LI3 N2 2.042(5)
LI3 O1 2.003(5)
LI3 N3 2.127(6)
LI4 N1 2.063(5)
LI4 C17 2.531(5)
LI4 N3 2.059(5)
LI4 N4 1.978(5)
N1 SI1 1.720(2)
N1 C4 1.500(3)
SI1 C1 1.886(3)
SI1 C2 1.881(4)
SI1 C3 1.870(3)
C4 C5 1.522(4)
C5 C6 1.431(4)
C5 C10 1.396(4)
C6 C7 1.402(4)
C6 N2 1.420(4)
C7 C8 1.385(4)
C8 C9 1.379(4)
C9 C10 1.390(4)
N2 SI2 1.716(2)
SI2 C11 1.874(3)
SI2 C12 1.888(3)
SI2 C13 1.884(4)
O1 C27 1.447(4)
O1 C30 1.451(3)
C14 SI3 1.877(3)
C15 SI3 1.886(4)
C16 SI3 1.886(3)
C17 N3 1.503(3)
C17 C18 1.520(4)
N3 SI3 1.716(2)
C18 C19 1.427(4)
C18 C23 1.398(4)
C19 C20 1.408(4)
C19 N4 1.417(4)
C20 C21 1.376(4)
C21 C22 1.380(4)
C22 C23 1.385(4)
C24 SI4 1.874(3)
C25 SI4 1.875(4)
C26 SI4 1.878(4)
C27 C28 1.572(8)
C28 C29 1.461(8)
N4 SI4 1.717(2)
C29 C30 1.518(5)
O2 C31 1.440(4)
O2 C34 1.456(4)
C31 C32 1.508(5)
C32 C33 1.514(5)
C33 C34 1.521(5)
